data_7041516
loop_
_publ_author_name
'Kaur, Navdeep'
'Van Steerteghem, Nick'
'Singla, Priya'
'Kaur, Paramjit'
'Clays, Koen'
'Singh, Kamaljit'

_publ_section_title
;
 Second-order nonlinear polarizability of ferrocene-BODIPY donor-acceptor
 adducts. Quantifying charge redistribution in the excited state.
;
_journal_issue 4
_journal_name_full 'Dalton transactions (Cambridge, England : 2003)'
_journal_page_first 1124
_journal_page_last 1133
_journal_paper_doi 10.1039/c6dt04455g
_journal_volume 46
_journal_year 2017
_chemical_formula_sum 'C28 H20 B2 F4 Fe N4'
_chemical_formula_weight 565.95
_space_group_crystal_system triclinic
_space_group_IT_number 2
_space_group_name_Hall '-P 1'
_space_group_name_H-M_alt 'P -1'
_symmetry_space_group_name_Hall '-P 1'
_symmetry_space_group_name_H-M 'P -1'
_atom_sites_solution_hydrogens geom
_audit_creation_method SHELXL-2014/7
_audit_update_record
;
2016-09-06 deposited with the CCDC.
2016-12-20 downloaded from the CCDC.
;
_cell_angle_alpha 65.087(8)
_cell_angle_beta 86.182(6)
_cell_angle_gamma 69.916(6)
_cell_formula_units_Z 2
_cell_length_a 11.0604(7)
_cell_length_b 11.0621(8)
_cell_length_c 11.2138(9)
_cell_measurement_temperature 293(2)
_cell_volume 1163.77(17)
_computing_structure_refinement 'SHELXL-2014/7 (Sheldrick, 2014)'
_diffrn_ambient_temperature 293(2)
_diffrn_measured_fraction_theta_full 0.998
_diffrn_measured_fraction_theta_max 0.908
_diffrn_radiation_type MoK\a
_diffrn_radiation_wavelength 0.71073
_diffrn_reflns_av_R_equivalents 0.0484
_diffrn_reflns_av_unetI/netI 0.0740
_diffrn_reflns_Laue_measured_fraction_full 0.998
_diffrn_reflns_Laue_measured_fraction_max 0.908
_diffrn_reflns_limit_h_max 15
_diffrn_reflns_limit_h_min -16
_diffrn_reflns_limit_k_max 15
_diffrn_reflns_limit_k_min -16
_diffrn_reflns_limit_l_max 15
_diffrn_reflns_limit_l_min -16
_diffrn_reflns_number 13094
_diffrn_reflns_point_group_measured_fraction_full 0.998
_diffrn_reflns_point_group_measured_fraction_max 0.908
_diffrn_reflns_theta_full 25.242
_diffrn_reflns_theta_max 32.266
_diffrn_reflns_theta_min 2.941
_exptl_absorpt_coefficient_mu 0.708
_exptl_crystal_density_diffrn 1.615
_exptl_crystal_F_000 576
_exptl_crystal_size_max 0.320
_exptl_crystal_size_mid 0.280
_exptl_crystal_size_min 0.260
_refine_diff_density_max 1.288
_refine_diff_density_min -1.377
_refine_diff_density_rms 0.358
_refine_ls_extinction_coef 0.154(9)
_refine_ls_extinction_expression Fc^*^=kFc[1+0.001xFc^2^\l^3^/sin(2\q)]^-1/4^
_refine_ls_extinction_method 'SHELXL-2014/7 (Sheldrick 2014'
_refine_ls_goodness_of_fit_ref 1.102
_refine_ls_hydrogen_treatment constr
_refine_ls_matrix_type full
_refine_ls_number_parameters 353
_refine_ls_number_reflns 7502
_refine_ls_number_restraints 0
_refine_ls_restrained_S_all 1.102
_refine_ls_R_factor_all 0.1068
_refine_ls_R_factor_gt 0.0707
_refine_ls_shift/su_max 0.000
_refine_ls_shift/su_mean 0.000
_refine_ls_structure_factor_coef Fsqd
_refine_ls_weighting_details 'w=1/[\s^2^(Fo^2^)+(0.1114P)^2^] where P=(Fo^2^+2Fc^2^)/3'
_refine_ls_weighting_scheme calc
_refine_ls_wR_factor_gt 0.1734
_refine_ls_wR_factor_ref 0.2177
_reflns_Friedel_coverage 0.000
_reflns_number_gt 5149
_reflns_number_total 7502
_reflns_threshold_expression 'I > 2\s(I)'
_cod_data_source_file c6dt04455g2.cif
_cod_data_source_block shelx
_cod_depositor_comments 'Adding full bibliography for 7041516.cif.'
_cod_database_code 7041516
_shelx_shelxl_version_number 2014/7
_shelx_space_group_comment
;
The symmetry employed for this shelxl refinement is uniquely defined
by the following loop, which should always be used as a source of
symmetry information in preference to the above space-group names.
They are only intended as comments.
;
_shelx_estimated_absorpt_t_min 0.805
_shelx_estimated_absorpt_t_max 0.837

loop_
_space_group_symop_operation_xyz
'x, y, z'
'-x, -y, -z'

loop_
_atom_site_label
_atom_site_type_symbol
_atom_site_fract_x
_atom_site_fract_y
_atom_site_fract_z
_atom_site_U_iso_or_equiv
_atom_site_adp_type
_atom_site_occupancy
_atom_site_site_symmetry_order
_atom_site_calc_flag
_atom_site_refinement_flags_posn
_atom_site_refinement_flags_adp
Fe1 Fe 0.24468(4) 0.44957(4) 0.28015(4) 0.03530(17) Uani 1 1 d . .
F1 F 0.1917(2) 1.1819(2) -0.0706(2) 0.0609(6) Uani 1 1 d . .
F2 F 0.3446(2) 1.0214(3) 0.0967(2) 0.0632(6) Uani 1 1 d . .
F3 F 0.90829(18) 0.3010(2) 0.4377(2) 0.0583(6) Uani 1 1 d . .
F4 F 0.8767(2) 0.2572(2) 0.2667(2) 0.0625(6) Uani 1 1 d . .
B1 B 0.2460(3) 1.0399(4) 0.0139(4) 0.0407(7) Uani 1 1 d . .
B2 B 0.8169(3) 0.2950(4) 0.3643(4) 0.0413(7) Uani 1 1 d . .
N1 N 0.1430(2) 0.9836(2) 0.0949(3) 0.0384(5) Uani 1 1 d . .
N2 N 0.2995(2) 0.9497(3) -0.0640(3) 0.0397(5) Uani 1 1 d . .
N3 N 0.7055(2) 0.4395(3) 0.3032(3) 0.0390(5) Uani 1 1 d . .
N4 N 0.7535(2) 0.1876(3) 0.4548(3) 0.0396(5) Uani 1 1 d . .
C1 C 0.0545(3) 1.0462(3) 0.1578(3) 0.0405(6) Uani 1 1 d . .
H1 H 0.0381 1.1374 0.1507 0.049 Uiso 1 1 calc R U
C2 C -0.0096(3) 0.9550(3) 0.2356(3) 0.0439(7) Uani 1 1 d . .
H2 H -0.0755 0.9744 0.2880 0.053 Uiso 1 1 calc R U
C3 C 0.0431(3) 0.8313(3) 0.2201(3) 0.0415(6) Uani 1 1 d . .
H3 H 0.0204 0.7507 0.2617 0.050 Uiso 1 1 calc R U
C4 C 0.1383(3) 0.8482(3) 0.1296(3) 0.0357(6) Uani 1 1 d . .
C5 C 0.2122(3) 0.7642(3) 0.0667(3) 0.0342(5) Uani 1 1 d . .
C6 C 0.2876(3) 0.8186(3) -0.0347(3) 0.0366(6) Uani 1 1 d . .
C7 C 0.3490(3) 0.7726(4) -0.1290(3) 0.0450(7) Uani 1 1 d . .
H7 H 0.3560 0.6883 -0.1333 0.054 Uiso 1 1 calc R U
C8 C 0.3968(4) 0.8731(4) -0.2136(4) 0.0564(9) Uani 1 1 d . .
H8 H 0.4415 0.8704 -0.2862 0.068 Uiso 1 1 calc R U
C9 C 0.3657(4) 0.9808(4) -0.1705(4) 0.0525(8) Uani 1 1 d . .
H9 H 0.3878 1.0621 -0.2100 0.063 Uiso 1 1 calc R U
C10 C 0.7172(4) 0.5621(4) 0.2170(4) 0.0510(8) Uani 1 1 d . .
H10 H 0.7947 0.5733 0.1868 0.061 Uiso 1 1 calc R U
C11 C 0.5970(3) 0.6704(4) 0.1787(4) 0.0545(9) Uani 1 1 d . .
H11 H 0.5803 0.7650 0.1202 0.065 Uiso 1 1 calc R U
C12 C 0.5073(3) 0.6109(3) 0.2438(3) 0.0454(7) Uani 1 1 d . .
H12 H 0.4186 0.6581 0.2370 0.054 Uiso 1 1 calc R U
C13 C 0.5741(3) 0.4658(3) 0.3225(3) 0.0350(6) Uani 1 1 d . .
C14 C 0.5314(3) 0.3551(3) 0.4061(3) 0.0328(5) Uani 1 1 d . .
C15 C 0.6236(3) 0.2179(3) 0.4769(3) 0.0364(6) Uani 1 1 d . .
C16 C 0.6108(3) 0.0944(3) 0.5779(3) 0.0426(7) Uani 1 1 d . .
H16 H 0.5346 0.0849 0.6143 0.051 Uiso 1 1 calc R U
C17 C 0.7314(3) -0.0100(4) 0.6134(4) 0.0507(8) Uani 1 1 d . .
H17 H 0.7519 -0.1034 0.6765 0.061 Uiso 1 1 calc R U
C18 C 0.8163(3) 0.0514(4) 0.5363(4) 0.0491(8) Uani 1 1 d . .
H18 H 0.9048 0.0045 0.5407 0.059 Uiso 1 1 calc R U
C19 C 0.2079(3) 0.6227(3) 0.0987(3) 0.0387(6) Uani 1 1 d . .
C20 C 0.0983(3) 0.5781(3) 0.1318(3) 0.0434(7) Uani 1 1 d . .
H20 H 0.0165 0.6330 0.1415 0.052 Uiso 1 1 calc R U
C21 C 0.1359(3) 0.4355(3) 0.1472(4) 0.0501(8) Uani 1 1 d . .
H21 H 0.0823 0.3819 0.1673 0.060 Uiso 1 1 calc R U
C22 C 0.2682(3) 0.3891(3) 0.1270(3) 0.0479(7) Uani 1 1 d . .
H22 H 0.3170 0.2995 0.1324 0.057 Uiso 1 1 calc R U
C23 C 0.3136(3) 0.5033(3) 0.0972(3) 0.0414(6) Uani 1 1 d . .
H23 H 0.3975 0.5012 0.0796 0.050 Uiso 1 1 calc R U
C24 C 0.1780(3) 0.4654(4) 0.4513(3) 0.0465(7) Uani 1 1 d . .
H24 H 0.0987 0.5259 0.4598 0.056 Uiso 1 1 calc R U
C25 C 0.2037(3) 0.3254(3) 0.4631(3) 0.0465(7) Uani 1 1 d . .
H25 H 0.1446 0.2787 0.4795 0.056 Uiso 1 1 calc R U
C26 C 0.3367(3) 0.2701(3) 0.4452(3) 0.0396(6) Uani 1 1 d . .
H26 H 0.3792 0.1805 0.4475 0.047 Uiso 1 1 calc R U
C27 C 0.3946(3) 0.3746(3) 0.4230(3) 0.0349(6) Uani 1 1 d . .
C28 C 0.2930(3) 0.4973(3) 0.4243(3) 0.0395(6) Uani 1 1 d . .
H28 H 0.3015 0.5831 0.4099 0.047 Uiso 1 1 calc R U

loop_
_atom_site_aniso_label
_atom_site_aniso_U_11
_atom_site_aniso_U_22
_atom_site_aniso_U_33
_atom_site_aniso_U_23
_atom_site_aniso_U_13
_atom_site_aniso_U_12
Fe1 0.0286(2) 0.0338(2) 0.0464(3) -0.01847(19) 0.00596(17) -0.01277(16)
F1 0.0560(12) 0.0372(10) 0.0836(16) -0.0191(10) 0.0217(11) -0.0205(9)
F2 0.0478(11) 0.0948(17) 0.0720(15) -0.0518(14) 0.0106(10) -0.0338(11)
F3 0.0377(10) 0.0651(13) 0.0809(16) -0.0329(12) 0.0002(10) -0.0248(9)
F4 0.0635(13) 0.0678(14) 0.0753(15) -0.0460(13) 0.0370(12) -0.0307(11)
B1 0.0360(15) 0.0389(16) 0.051(2) -0.0207(15) 0.0098(14) -0.0170(13)
B2 0.0328(15) 0.0459(18) 0.054(2) -0.0273(16) 0.0109(14) -0.0169(13)
N1 0.0369(12) 0.0334(11) 0.0449(14) -0.0178(11) 0.0067(10) -0.0114(9)
N2 0.0382(12) 0.0402(12) 0.0435(14) -0.0186(11) 0.0090(10) -0.0168(10)
N3 0.0349(11) 0.0417(13) 0.0459(14) -0.0182(11) 0.0108(10) -0.0216(10)
N4 0.0298(11) 0.0417(13) 0.0486(15) -0.0198(11) 0.0071(10) -0.0136(10)
C1 0.0395(14) 0.0385(14) 0.0459(16) -0.0209(13) 0.0061(12) -0.0129(11)
C2 0.0381(14) 0.0461(16) 0.0486(18) -0.0250(14) 0.0107(13) -0.0111(12)
C3 0.0383(14) 0.0390(14) 0.0479(17) -0.0188(13) 0.0104(12) -0.0150(12)
C4 0.0329(12) 0.0321(12) 0.0414(15) -0.0152(11) 0.0050(11) -0.0115(10)
C5 0.0280(11) 0.0324(12) 0.0406(15) -0.0151(11) 0.0017(10) -0.0090(10)
C6 0.0348(13) 0.0363(13) 0.0396(15) -0.0168(12) 0.0030(11) -0.0122(11)
C7 0.0459(16) 0.0489(17) 0.0448(17) -0.0236(15) 0.0092(13) -0.0180(14)
C8 0.066(2) 0.067(2) 0.052(2) -0.0348(19) 0.0270(18) -0.0321(19)
C9 0.059(2) 0.057(2) 0.052(2) -0.0254(17) 0.0214(16) -0.0327(17)
C10 0.0498(17) 0.0529(19) 0.056(2) -0.0179(16) 0.0119(15) -0.0325(15)
C11 0.0522(19) 0.0429(16) 0.064(2) -0.0090(16) 0.0027(17) -0.0283(15)
C12 0.0402(15) 0.0410(15) 0.0537(19) -0.0145(14) 0.0005(13) -0.0190(12)
C13 0.0311(12) 0.0383(13) 0.0393(15) -0.0155(12) 0.0057(11) -0.0181(10)
C14 0.0319(12) 0.0369(13) 0.0354(14) -0.0174(11) 0.0063(10) -0.0167(10)
C15 0.0311(12) 0.0399(14) 0.0399(15) -0.0173(12) 0.0061(11) -0.0143(11)
C16 0.0395(15) 0.0436(16) 0.0401(16) -0.0105(13) 0.0044(12) -0.0185(13)
C17 0.0484(18) 0.0401(16) 0.052(2) -0.0085(14) -0.0063(15) -0.0146(14)
C18 0.0331(14) 0.0460(17) 0.061(2) -0.0191(16) -0.0003(14) -0.0098(12)
C19 0.0363(14) 0.0355(13) 0.0440(16) -0.0178(12) 0.0022(12) -0.0108(11)
C20 0.0360(14) 0.0370(14) 0.0569(19) -0.0187(14) -0.0013(13) -0.0128(11)
C21 0.0516(18) 0.0430(16) 0.062(2) -0.0235(16) -0.0063(16) -0.0197(14)
C22 0.0556(19) 0.0369(15) 0.0518(19) -0.0228(14) 0.0012(15) -0.0114(13)
C23 0.0425(15) 0.0380(14) 0.0439(16) -0.0208(13) 0.0068(12) -0.0107(12)
C24 0.0333(14) 0.0537(18) 0.0537(19) -0.0264(16) 0.0165(13) -0.0142(13)
C25 0.0337(14) 0.0498(17) 0.0533(19) -0.0148(15) 0.0116(13) -0.0217(13)
C26 0.0348(13) 0.0353(13) 0.0474(17) -0.0137(12) 0.0063(12) -0.0163(11)
C27 0.0307(12) 0.0378(13) 0.0355(14) -0.0128(11) 0.0070(10) -0.0154(10)
C28 0.0377(14) 0.0416(15) 0.0469(17) -0.0250(13) 0.0115(12) -0.0163(12)

loop_
_atom_type_symbol
_atom_type_description
_atom_type_scat_dispersion_real
_atom_type_scat_dispersion_imag
_atom_type_scat_source
C C 0.0033 0.0016 'International Tables Vol C Tables 4.2.6.8 and 6.1.1.4'
H H 0.0000 0.0000 'International Tables Vol C Tables 4.2.6.8 and 6.1.1.4'
N N 0.0061 0.0033 'International Tables Vol C Tables 4.2.6.8 and 6.1.1.4'
B B 0.0013 0.0007 'International Tables Vol C Tables 4.2.6.8 and 6.1.1.4'
F F 0.0171 0.0103 'International Tables Vol C Tables 4.2.6.8 and 6.1.1.4'
Fe Fe 0.3463 0.8444 'International Tables Vol C Tables 4.2.6.8 and 6.1.1.4'

loop_
_geom_angle_atom_site_label_1
_geom_angle_atom_site_label_2
_geom_angle_atom_site_label_3
_geom_angle
C26 Fe1 C20 154.04(12)
C26 Fe1 C28 68.37(12)
C20 Fe1 C28 126.06(12)
C26 Fe1 C23 124.57(12)
C20 Fe1 C23 68.27(13)
C28 Fe1 C23 124.59(12)
C26 Fe1 C25 40.60(12)
C20 Fe1 C25 119.42(13)
C28 Fe1 C25 68.28(13)
C23 Fe1 C25 159.45(13)
C26 Fe1 C22 106.08(13)
C20 Fe1 C22 68.02(13)
C28 Fe1 C22 158.57(14)
C23 Fe1 C22 40.37(13)
C25 Fe1 C22 121.83(14)
C26 Fe1 C21 118.86(13)
C20 Fe1 C21 40.42(12)
C28 Fe1 C21 161.02(14)
C23 Fe1 C21 67.64(14)
C25 Fe1 C21 105.01(14)
C22 Fe1 C21 40.05(14)
C26 Fe1 C24 67.87(13)
C20 Fe1 C24 107.98(13)
C28 Fe1 C24 40.19(12)
C23 Fe1 C24 159.50(13)
C25 Fe1 C24 40.42(13)
C22 Fe1 C24 158.77(14)
C21 Fe1 C24 123.46(14)
C26 Fe1 C19 162.81(12)
C20 Fe1 C19 40.70(12)
C28 Fe1 C19 110.50(12)
C23 Fe1 C19 40.86(11)
C25 Fe1 C19 156.25(13)
C22 Fe1 C19 68.36(12)
C21 Fe1 C19 68.08(13)
C24 Fe1 C19 123.16(13)
C26 Fe1 C27 40.77(11)
C20 Fe1 C27 163.72(12)
C28 Fe1 C27 40.86(11)
C23 Fe1 C27 109.51(12)
C25 Fe1 C27 68.59(12)
C22 Fe1 C27 121.51(13)
C21 Fe1 C27 155.11(13)
C24 Fe1 C27 68.09(12)
C19 Fe1 C27 127.10(11)
F1 B1 F2 109.5(3)
F1 B1 N2 110.7(3)
F2 B1 N2 109.8(3)
F1 B1 N1 110.8(3)
F2 B1 N1 110.6(3)
N2 B1 N1 105.4(2)
F3 B2 F4 108.5(3)
F3 B2 N3 110.7(2)
F4 B2 N3 110.6(3)
F3 B2 N4 110.1(3)
F4 B2 N4 111.4(3)
N3 B2 N4 105.5(2)
C1 N1 C4 108.1(2)
C1 N1 B1 126.5(2)
C4 N1 B1 124.9(2)
C9 N2 C6 107.5(3)
C9 N2 B1 126.9(3)
C6 N2 B1 125.6(3)
C10 N3 C13 107.6(3)
C10 N3 B2 125.5(3)
C13 N3 B2 126.8(2)
C18 N4 C15 107.4(3)
C18 N4 B2 125.8(3)
C15 N4 B2 126.4(2)
N1 C1 C2 110.2(2)
N1 C1 H1 124.9
C2 C1 H1 124.9
C3 C2 C1 107.0(3)
C3 C2 H2 126.5
C1 C2 H2 126.5
C2 C3 C4 107.9(3)
C2 C3 H3 126.0
C4 C3 H3 126.0
N1 C4 C5 120.1(3)
N1 C4 C3 106.7(2)
C5 C4 C3 132.9(3)
C4 C5 C6 120.0(2)
C4 C5 C19 121.6(3)
C6 C5 C19 118.3(3)
N2 C6 C7 107.5(3)
N2 C6 C5 120.1(3)
C7 C6 C5 132.1(3)
C8 C7 C6 108.1(3)
C8 C7 H7 126.0
C6 C7 H7 126.0
C7 C8 C9 107.0(3)
C7 C8 H8 126.5
C9 C8 H8 126.5
N2 C9 C8 110.0(3)
N2 C9 H9 125.0
C8 C9 H9 125.0
N3 C10 C11 110.5(3)
N3 C10 H10 124.8
C11 C10 H10 124.8
C12 C11 C10 107.0(3)
C12 C11 H11 126.5
C10 C11 H11 126.5
C11 C12 C13 107.6(3)
C11 C12 H12 126.2
C13 C12 H12 126.2
N3 C13 C14 120.6(2)
N3 C13 C12 107.3(2)
C14 C13 C12 132.0(3)
C13 C14 C15 119.2(2)
C13 C14 C27 122.8(2)
C15 C14 C27 118.0(2)
N4 C15 C16 107.6(3)
N4 C15 C14 121.1(3)
C16 C15 C14 131.3(3)
C17 C16 C15 107.6(3)
C17 C16 H16 126.2
C15 C16 H16 126.2
C16 C17 C18 106.6(3)
C16 C17 H17 126.7
C18 C17 H17 126.7
N4 C18 C17 110.7(3)
N4 C18 H18 124.6
C17 C18 H18 124.6
C20 C19 C23 106.8(2)
C20 C19 C5 127.3(3)
C23 C19 C5 125.9(3)
C20 C19 Fe1 69.04(18)
C23 C19 Fe1 69.17(17)
C5 C19 Fe1 128.6(2)
C21 C20 C19 108.3(3)
C21 C20 Fe1 70.34(18)
C19 C20 Fe1 70.27(17)
C21 C20 H20 125.8
C19 C20 H20 125.8
Fe1 C20 H20 125.1
C22 C21 C20 108.5(3)
C22 C21 Fe1 69.94(19)
C20 C21 Fe1 69.24(18)
C22 C21 H21 125.7
C20 C21 H21 125.7
Fe1 C21 H21 126.7
C21 C22 C23 108.0(3)
C21 C22 Fe1 70.02(19)
C23 C22 Fe1 69.52(18)
C21 C22 H22 126.0
C23 C22 H22 126.0
Fe1 C22 H22 126.0
C22 C23 C19 108.4(3)
C22 C23 Fe1 70.1(2)
C19 C23 Fe1 69.97(18)
C22 C23 H23 125.8
C19 C23 H23 125.8
Fe1 C23 H23 125.7
C28 C24 C25 108.7(3)
C28 C24 Fe1 69.38(17)
C25 C24 Fe1 69.49(19)
C28 C24 H24 125.7
C25 C24 H24 125.7
Fe1 C24 H24 127.0
C26 C25 C24 107.3(3)
C26 C25 Fe1 69.14(17)
C24 C25 Fe1 70.09(19)
C26 C25 H25 126.3
C24 C25 H25 126.3
Fe1 C25 H25 126.0
C25 C26 C27 109.1(3)
C25 C26 Fe1 70.26(18)
C27 C26 Fe1 70.76(17)
C25 C26 H26 125.4
C27 C26 H26 125.4
Fe1 C26 H26 125.1
C26 C27 C28 106.4(2)
C26 C27 C14 125.5(3)
C28 C27 C14 128.2(2)
C26 C27 Fe1 68.47(17)
C28 C27 Fe1 68.77(16)
C14 C27 Fe1 128.6(2)
C24 C28 C27 108.5(3)
C24 C28 Fe1 70.42(18)
C27 C28 Fe1 70.37(16)
C24 C28 H28 125.8
C27 C28 H28 125.8
Fe1 C28 H28 125.0

loop_
_geom_bond_atom_site_label_1
_geom_bond_atom_site_label_2
_geom_bond_distance
Fe1 C26 2.042(3)
Fe1 C20 2.048(3)
Fe1 C28 2.051(3)
Fe1 C23 2.054(3)
Fe1 C25 2.057(3)
Fe1 C22 2.062(3)
Fe1 C21 2.063(3)
Fe1 C24 2.065(3)
Fe1 C19 2.065(3)
Fe1 C27 2.072(3)
F1 B1 1.378(4)
F2 B1 1.384(4)
F3 B2 1.381(4)
F4 B2 1.382(4)
B1 N2 1.539(4)
B1 N1 1.544(4)
B2 N3 1.543(4)
B2 N4 1.547(4)
N1 C1 1.338(4)
N1 C4 1.399(3)
N2 C9 1.339(4)
N2 C6 1.398(4)
N3 C10 1.337(4)
N3 C13 1.402(4)
N4 C18 1.339(4)
N4 C15 1.390(3)
C1 C2 1.396(4)
C1 H1 0.9300
C2 C3 1.371(4)
C2 H2 0.9300
C3 C4 1.416(4)
C3 H3 0.9300
C4 C5 1.407(4)
C5 C6 1.412(4)
C5 C19 1.470(4)
C6 C7 1.399(4)
C7 C8 1.365(5)
C7 H7 0.9300
C8 C9 1.398(5)
C8 H8 0.9300
C9 H9 0.9300
C10 C11 1.391(5)
C10 H10 0.9300
C11 C12 1.377(4)
C11 H11 0.9300
C12 C13 1.407(4)
C12 H12 0.9300
C13 C14 1.404(4)
C14 C15 1.415(4)
C14 C27 1.464(4)
C15 C16 1.406(4)
C16 C17 1.378(4)
C16 H16 0.9300
C17 C18 1.388(5)
C17 H17 0.9300
C18 H18 0.9300
C19 C20 1.430(4)
C19 C23 1.438(4)
C20 C21 1.420(4)
C20 H20 0.9300
C21 C22 1.412(5)
C21 H21 0.9300
C22 C23 1.420(5)
C22 H22 0.9300
C23 H23 0.9300
C24 C28 1.414(4)
C24 C25 1.424(5)
C24 H24 0.9300
C25 C26 1.422(4)
C25 H25 0.9300
C26 C27 1.433(4)
C26 H26 0.9300
C27 C28 1.440(4)
C28 H28 0.9300

loop_
_geom_torsion_atom_site_label_1
_geom_torsion_atom_site_label_2
_geom_torsion_atom_site_label_3
_geom_torsion_atom_site_label_4
_geom_torsion
F1 B1 N1 C1 -46.7(4)
F2 B1 N1 C1 74.9(4)
N2 B1 N1 C1 -166.5(3)
F1 B1 N1 C4 142.5(3)
F2 B1 N1 C4 -95.9(3)
N2 B1 N1 C4 22.7(4)
F1 B1 N2 C9 42.1(4)
F2 B1 N2 C9 -78.9(4)
N1 B1 N2 C9 162.0(3)
F1 B1 N2 C6 -138.2(3)
F2 B1 N2 C6 100.8(3)
N1 B1 N2 C6 -18.4(4)
F3 B2 N3 C10 61.9(4)
F4 B2 N3 C10 -58.3(4)
N4 B2 N3 C10 -179.0(3)
F3 B2 N3 C13 -121.3(3)
F4 B2 N3 C13 118.4(3)
N4 B2 N3 C13 -2.2(4)
F3 B2 N4 C18 -54.3(4)
F4 B2 N4 C18 66.1(4)
N3 B2 N4 C18 -173.8(3)
F3 B2 N4 C15 118.4(3)
F4 B2 N4 C15 -121.2(3)
N3 B2 N4 C15 -1.1(4)
C4 N1 C1 C2 0.5(4)
B1 N1 C1 C2 -171.6(3)
N1 C1 C2 C3 0.5(4)
C1 C2 C3 C4 -1.3(4)
C1 N1 C4 C5 173.4(3)
B1 N1 C4 C5 -14.4(4)
C1 N1 C4 C3 -1.3(3)
B1 N1 C4 C3 170.9(3)
C2 C3 C4 N1 1.6(4)
C2 C3 C4 C5 -172.1(3)
N1 C4 C5 C6 -2.3(4)
C3 C4 C5 C6 170.8(3)
N1 C4 C5 C19 -178.8(3)
C3 C4 C5 C19 -5.8(5)
C9 N2 C6 C7 -0.4(4)
B1 N2 C6 C7 179.9(3)
C9 N2 C6 C5 -174.5(3)
B1 N2 C6 C5 5.7(4)
C4 C5 C6 N2 6.4(4)
C19 C5 C6 N2 -176.9(3)
C4 C5 C6 C7 -166.1(3)
C19 C5 C6 C7 10.6(5)
N2 C6 C7 C8 -0.1(4)
C5 C6 C7 C8 173.1(3)
C6 C7 C8 C9 0.6(4)
C6 N2 C9 C8 0.7(4)
B1 N2 C9 C8 -179.6(3)
C7 C8 C9 N2 -0.8(5)
C13 N3 C10 C11 0.6(4)
B2 N3 C10 C11 177.9(3)
N3 C10 C11 C12 -0.6(4)
C10 C11 C12 C13 0.3(4)
C10 N3 C13 C14 178.3(3)
B2 N3 C13 C14 1.0(4)
C10 N3 C13 C12 -0.4(3)
B2 N3 C13 C12 -177.7(3)
C11 C12 C13 N3 0.0(4)
C11 C12 C13 C14 -178.5(3)
N3 C13 C14 C15 3.6(4)
C12 C13 C14 C15 -178.1(3)
N3 C13 C14 C27 -175.9(3)
C12 C13 C14 C27 2.4(5)
C18 N4 C15 C16 1.2(3)
B2 N4 C15 C16 -172.5(3)
C18 N4 C15 C14 179.4(3)
B2 N4 C15 C14 5.6(4)
C13 C14 C15 N4 -6.7(4)
C27 C14 C15 N4 172.8(3)
C13 C14 C15 C16 170.9(3)
C27 C14 C15 C16 -9.6(5)
N4 C15 C16 C17 -1.6(4)
C14 C15 C16 C17 -179.5(3)
C15 C16 C17 C18 1.4(4)
C15 N4 C18 C17 -0.4(4)
B2 N4 C18 C17 173.4(3)
C16 C17 C18 N4 -0.6(4)
C4 C5 C19 C20 35.7(5)
C6 C5 C19 C20 -140.9(3)
C4 C5 C19 C23 -147.1(3)
C6 C5 C19 C23 36.3(4)
C4 C5 C19 Fe1 -56.2(4)
C6 C5 C19 Fe1 127.2(3)
C23 C19 C20 C21 -1.2(4)
C5 C19 C20 C21 176.4(3)
Fe1 C19 C20 C21 -60.3(2)
C23 C19 C20 Fe1 59.1(2)
C5 C19 C20 Fe1 -123.2(3)
C19 C20 C21 C22 1.2(4)
Fe1 C20 C21 C22 -59.1(2)
C19 C20 C21 Fe1 60.3(2)
C20 C21 C22 C23 -0.7(4)
Fe1 C21 C22 C23 -59.4(2)
C20 C21 C22 Fe1 58.6(2)
C21 C22 C23 C19 0.0(4)
Fe1 C22 C23 C19 -59.7(2)
C21 C22 C23 Fe1 59.7(2)
C20 C19 C23 C22 0.8(4)
C5 C19 C23 C22 -176.9(3)
Fe1 C19 C23 C22 59.8(2)
C20 C19 C23 Fe1 -59.0(2)
C5 C19 C23 Fe1 123.3(3)
C28 C24 C25 C26 0.9(4)
Fe1 C24 C25 C26 59.4(2)
C28 C24 C25 Fe1 -58.5(2)
C24 C25 C26 C27 0.4(4)
Fe1 C25 C26 C27 60.3(2)
C24 C25 C26 Fe1 -60.0(2)
C25 C26 C27 C28 -1.4(4)
Fe1 C26 C27 C28 58.6(2)
C25 C26 C27 C14 177.2(3)
Fe1 C26 C27 C14 -122.8(3)
C25 C26 C27 Fe1 -60.0(2)
C13 C14 C27 C26 146.0(3)
C15 C14 C27 C26 -33.5(4)
C13 C14 C27 C28 -35.7(5)
C15 C14 C27 C28 144.8(3)
C13 C14 C27 Fe1 56.5(4)
C15 C14 C27 Fe1 -123.0(3)
C25 C24 C28 C27 -1.8(4)
Fe1 C24 C28 C27 -60.3(2)
C25 C24 C28 Fe1 58.5(2)
C26 C27 C28 C24 2.0(4)
C14 C27 C28 C24 -176.6(3)
Fe1 C27 C28 C24 60.4(2)
C26 C27 C28 Fe1 -58.4(2)
C14 C27 C28 Fe1 123.1(3)
